data_4343021
loop_
_publ_author_name
'Zhu, Yuan-Yuan'
'Zhang, Yi-Quan'
'Yin, Ting-Ting'
'Gao, Chen'
'Wang, Bing-Wu'
'Gao, Song'

_publ_section_title
;
 A Family of Co(II)Co(III)3 Single-Ion Magnets with Zero-Field Slow
 Magnetic Relaxation: Fine Tuning of Energy Barrier by Remote Substituent
 and Counter Cation.
;
_journal_issue 11
_journal_name_full 'Inorganic chemistry'
_journal_page_first 5475
_journal_page_last 5486
_journal_paper_doi 10.1021/acs.inorgchem.5b00526
_journal_volume 54
_journal_year 2015
_chemical_absolute_configuration ad
_chemical_formula_moiety C110H120Co4N17O28
_chemical_formula_sum 'C110 H120 Co4 N17 O28'
_chemical_formula_weight 2363.95
_chemical_name_common Co4-NO2-DIPEA(R)
_chemical_name_systematic
; 
 ? 
;
_space_group_IT_number 19
_symmetry_cell_setting orthorhombic
_symmetry_space_group_name_Hall 'P 2ac 2ab'
_symmetry_space_group_name_H-M 'P 21 21 21'
_atom_sites_solution_hydrogens geom
_atom_sites_solution_primary direct
_atom_sites_solution_secondary difmap
_audit_creation_method SHELXL-97
_cell_angle_alpha 90.00
_cell_angle_beta 90.00
_cell_angle_gamma 90.00
_cell_formula_units_Z 4
_cell_length_a 12.583(3)
_cell_length_b 19.120(4)
_cell_length_c 45.556(9)
_cell_measurement_reflns_used 34919
_cell_measurement_temperature 100(2)
_cell_measurement_theta_max 30.49
_cell_measurement_theta_min 1.91
_cell_volume 10960(4)
_computing_cell_refinement HKL2000
_computing_data_collection HKL2000
_computing_data_reduction HKL2000
_computing_publication_material 'SHELX-97 (Sheldrick, 1997)'
_computing_structure_refinement 'SHELXL-97 (Sheldrick, 1997)'
_computing_structure_solution 'SHELXS-97 (Sheldrick, 1990)'
_diffrn_ambient_temperature 100(2)
_diffrn_detector_area_resol_mean '140 um'
_diffrn_measured_fraction_theta_full 0.999
_diffrn_measured_fraction_theta_max 0.999
_diffrn_measurement_device_type Mar555
_diffrn_radiation_monochromator 'Si 111'
_diffrn_radiation_source Wiggler
_diffrn_radiation_type 'Synchrotron Radiation'
_diffrn_radiation_wavelength 0.70000
_diffrn_reflns_av_R_equivalents 0.0328
_diffrn_reflns_av_sigmaI/netI 0.0432
_diffrn_reflns_limit_h_max 18
_diffrn_reflns_limit_h_min -18
_diffrn_reflns_limit_k_max 27
_diffrn_reflns_limit_k_min -27
_diffrn_reflns_limit_l_max 66
_diffrn_reflns_limit_l_min -65
_diffrn_reflns_number 34919
_diffrn_reflns_theta_full 30.49
_diffrn_reflns_theta_max 30.49
_diffrn_reflns_theta_min 1.91
_exptl_absorpt_coefficient_mu 0.680
_exptl_absorpt_correction_T_max 0.9932
_exptl_absorpt_correction_T_min 0.9668
_exptl_absorpt_correction_type multi-scan
_exptl_absorpt_process_details HKL2000
_exptl_crystal_colour 'dark red'
_exptl_crystal_density_diffrn 1.433
_exptl_crystal_density_method 'not measured'
_exptl_crystal_description plate
_exptl_crystal_F_000 4924
_exptl_crystal_size_max 0.05
_exptl_crystal_size_mid 0.01
_exptl_crystal_size_min 0.01
_refine_diff_density_max 0.901
_refine_diff_density_min -1.219
_refine_diff_density_rms 0.105
_refine_ls_abs_structure_details 'Flack H D (1983), Acta Cryst. A39, 876-881'
_refine_ls_abs_structure_Flack 0.012(7)
_refine_ls_extinction_coef 0.0068(2)
_refine_ls_extinction_expression Fc^*^=kFc[1+0.001xFc^2^\l^3^/sin(2\q)]^-1/4^
_refine_ls_extinction_method SHELXL
_refine_ls_goodness_of_fit_ref 1.041
_refine_ls_hydrogen_treatment constr
_refine_ls_matrix_type full
_refine_ls_number_parameters 1446
_refine_ls_number_reflns 34919
_refine_ls_number_restraints 0
_refine_ls_restrained_S_all 1.041
_refine_ls_R_factor_all 0.0660
_refine_ls_R_factor_gt 0.0528
_refine_ls_shift/su_max 0.001
_refine_ls_shift/su_mean 0.000
_refine_ls_structure_factor_coef Fsqd
_refine_ls_weighting_details 'calc w=1/[\s^2^(Fo^2^)+(0.0919P)^2^+3.6491P] where P=(Fo^2^+2Fc^2^)/3'
_refine_ls_weighting_scheme calc
_refine_ls_wR_factor_gt 0.1353
_refine_ls_wR_factor_ref 0.1459
_reflns_number_gt 29500
_reflns_number_total 34919
_reflns_threshold_expression >2sigma(I)
_cod_data_source_file ic5b00526_si_002.cif
_cod_data_source_block 6R(1051821)
_cod_depositor_comments 'Adding full bibliography for 4343016--4343023.cif.'
_cod_original_sg_symbol_H-M P2(1)2(1)2(1)
_cod_database_code 4343021

loop_
_symmetry_equiv_pos_as_xyz
'x, y, z'
'-x+1/2, -y, z+1/2'
'-x, y+1/2, -z+1/2'
'x+1/2, -y+1/2, -z'

loop_
_atom_site_label
_atom_site_type_symbol
_atom_site_fract_x
_atom_site_fract_y
_atom_site_fract_z
_atom_site_U_iso_or_equiv
_atom_site_adp_type
_atom_site_occupancy
_atom_site_symmetry_multiplicity
_atom_site_calc_flag
_atom_site_refinement_flags
Co1 Co 0.97985(3) 0.508648(18) 0.116414(7) 0.01988(7) Uani 1 1 d .
Co2 Co 0.89977(3) 0.383440(18) 0.076593(8) 0.02040(7) Uani 1 1 d .
Co3 Co 1.11016(3) 0.631912(17) 0.087587(8) 0.01955(7) Uani 1 1 d .
Co4 Co 0.92909(3) 0.507205(18) 0.184357(7) 0.01994(7) Uani 1 1 d .
C1 C 0.9069(2) 0.23539(14) 0.08510(6) 0.0248(5) Uani 1 1 d .
C2 C 0.9540(2) 0.16883(15) 0.07912(7) 0.0287(6) Uani 1 1 d .
H2 H 1.0097 0.1661 0.0651 0.034 Uiso 1 1 calc R
C3 C 0.9217(3) 0.10906(15) 0.09295(7) 0.0322(6) Uani 1 1 d .
H3 H 0.9540 0.0655 0.0884 0.039 Uiso 1 1 calc R
C4 C 0.8404(3) 0.11273(16) 0.11386(8) 0.0324(6) Uani 1 1 d .
C5 C 0.7931(3) 0.17521(15) 0.12070(8) 0.0315(6) Uani 1 1 d .
H5 H 0.7380 0.1764 0.1349 0.038 Uiso 1 1 calc R
C6 C 0.8248(2) 0.23723(15) 0.10697(7) 0.0269(5) Uani 1 1 d .
C7 C 0.7711(2) 0.30066(15) 0.11500(7) 0.0271(5) Uani 1 1 d .
H7 H 0.7146 0.2970 0.1287 0.032 Uiso 1 1 calc R
C8 C 0.7330(2) 0.42452(14) 0.11472(6) 0.0228(5) Uani 1 1 d .
H8 H 0.7636 0.4405 0.1338 0.027 Uiso 1 1 calc R
C9 C 0.7557(2) 0.48071(14) 0.09183(6) 0.0234(5) Uani 1 1 d .
H9A H 0.7121 0.4723 0.0741 0.028 Uiso 1 1 calc R
H9B H 0.7373 0.5274 0.0998 0.028 Uiso 1 1 calc R
C10 C 0.6148(2) 0.41382(14) 0.11900(6) 0.0238(5) Uani 1 1 d .
C11 C 0.5537(2) 0.37737(16) 0.09842(7) 0.0283(5) Uani 1 1 d .
H11 H 0.5873 0.3569 0.0818 0.034 Uiso 1 1 calc R
C12 C 0.4456(3) 0.37070(16) 0.10187(7) 0.0322(6) Uani 1 1 d .
H12 H 0.4048 0.3454 0.0879 0.039 Uiso 1 1 calc R
C13 C 0.3966(3) 0.40136(17) 0.12596(8) 0.0353(6) Uani 1 1 d .
H13 H 0.3222 0.3958 0.1287 0.042 Uiso 1 1 calc R
C14 C 0.4546(3) 0.43988(18) 0.14607(8) 0.0347(7) Uani 1 1 d .
H14 H 0.4199 0.4621 0.1621 0.042 Uiso 1 1 calc R
C15 C 0.5637(2) 0.44582(15) 0.14266(7) 0.0278(5) Uani 1 1 d .
H15 H 0.6040 0.4718 0.1565 0.033 Uiso 1 1 calc R
C16 C 0.7930(2) 0.39384(14) 0.02154(6) 0.0259(5) Uani 1 1 d .
C17 C 0.6964(3) 0.39531(16) 0.00524(7) 0.0313(6) Uani 1 1 d .
H17 H 0.6322 0.3821 0.0147 0.038 Uiso 1 1 calc R
C18 C 0.6932(3) 0.41523(17) -0.02377(7) 0.0341(7) Uani 1 1 d .
H18 H 0.6277 0.4163 -0.0341 0.041 Uiso 1 1 calc R
C19 C 0.7882(3) 0.43392(17) -0.03776(7) 0.0334(7) Uani 1 1 d .
C20 C 0.8843(3) 0.43383(16) -0.02327(6) 0.0314(6) Uani 1 1 d .
H20 H 0.9476 0.4465 -0.0333 0.038 Uiso 1 1 calc R
C21 C 0.8876(2) 0.41465(15) 0.00658(6) 0.0263(5) Uani 1 1 d .
C22 C 0.9900(2) 0.41697(14) 0.02079(6) 0.0247(5) Uani 1 1 d .
H22 H 1.0501 0.4273 0.0089 0.030 Uiso 1 1 calc R
C23 C 1.1142(2) 0.41164(14) 0.06067(6) 0.0236(5) Uani 1 1 d .
H23 H 1.1317 0.4624 0.0628 0.028 Uiso 1 1 calc R
C24 C 1.1058(2) 0.38015(14) 0.09143(6) 0.0233(5) Uani 1 1 d .
H24A H 1.1089 0.3285 0.0902 0.028 Uiso 1 1 calc R
H24B H 1.1660 0.3964 0.1036 0.028 Uiso 1 1 calc R
C25 C 1.2018(2) 0.37737(14) 0.04281(6) 0.0226(5) Uani 1 1 d .
C26 C 1.1945(3) 0.30751(16) 0.03377(7) 0.0305(6) Uani 1 1 d .
H26 H 1.1327 0.2810 0.0382 0.037 Uiso 1 1 calc R
C27 C 1.2773(3) 0.27724(18) 0.01847(8) 0.0383(7) Uani 1 1 d .
H27 H 1.2719 0.2297 0.0126 0.046 Uiso 1 1 calc R
C28 C 1.3679(3) 0.31487(19) 0.01151(7) 0.0354(7) Uani 1 1 d .
H28 H 1.4238 0.2936 0.0007 0.042 Uiso 1 1 calc R
C29 C 1.3759(2) 0.38385(17) 0.02044(7) 0.0308(6) Uani 1 1 d .
H29 H 1.4377 0.4101 0.0158 0.037 Uiso 1 1 calc R
C30 C 1.2938(2) 0.41470(15) 0.03616(6) 0.0258(5) Uani 1 1 d .
H30 H 1.3005 0.4619 0.0425 0.031 Uiso 1 1 calc R
C31 C 1.2910(2) 0.61439(14) 0.05085(6) 0.0234(5) Uani 1 1 d .
C32 C 1.4031(2) 0.60616(15) 0.04831(6) 0.0272(5) Uani 1 1 d .
H32 H 1.4471 0.6185 0.0644 0.033 Uiso 1 1 calc R
C33 C 1.4494(2) 0.58078(15) 0.02306(7) 0.0277(5) Uani 1 1 d .
H33 H 1.5242 0.5746 0.0219 0.033 Uiso 1 1 calc R
C34 C 1.3845(2) 0.56429(15) -0.00094(6) 0.0273(5) Uani 1 1 d .
C35 C 1.2753(2) 0.57063(14) 0.00033(6) 0.0260(5) Uani 1 1 d .
H35 H 1.2332 0.5591 -0.0163 0.031 Uiso 1 1 calc R
C36 C 1.2268(2) 0.59410(14) 0.02611(6) 0.0234(5) Uani 1 1 d .
C37 C 1.1120(2) 0.59491(14) 0.02683(6) 0.0236(5) Uani 1 1 d .
H37 H 1.0753 0.5868 0.0089 0.028 Uiso 1 1 calc R
C38 C 0.9385(2) 0.60097(13) 0.04878(6) 0.0229(5) Uani 1 1 d .
H38 H 0.9186 0.5503 0.0492 0.028 Uiso 1 1 calc R
C39 C 0.9003(2) 0.63437(14) 0.07733(6) 0.0223(4) Uani 1 1 d .
H39A H 0.8993 0.6859 0.0752 0.027 Uiso 1 1 calc R
H39B H 0.8272 0.6185 0.0817 0.027 Uiso 1 1 calc R
C40 C 0.8871(2) 0.63354(14) 0.02204(6) 0.0242(5) Uani 1 1 d .
C41 C 0.9164(2) 0.70039(15) 0.01246(7) 0.0282(5) Uani 1 1 d .
H41 H 0.9732 0.7243 0.0218 0.034 Uiso 1 1 calc R
C42 C 0.8631(3) 0.73176(18) -0.01063(7) 0.0350(7) Uani 1 1 d .
H42 H 0.8839 0.7770 -0.0171 0.042 Uiso 1 1 calc R
C43 C 0.7784(3) 0.69735(19) -0.02460(7) 0.0370(7) Uani 1 1 d .
H43 H 0.7410 0.7194 -0.0402 0.044 Uiso 1 1 calc R
C44 C 0.7500(3) 0.63086(19) -0.01537(7) 0.0353(6) Uani 1 1 d .
H44 H 0.6938 0.6067 -0.0249 0.042 Uiso 1 1 calc R
C45 C 0.8038(2) 0.59950(16) 0.00784(7) 0.0288(6) Uani 1 1 d .
H45 H 0.7834 0.5541 0.0141 0.035 Uiso 1 1 calc R
C46 C 1.0909(2) 0.78112(14) 0.09121(6) 0.0229(5) Uani 1 1 d .
C47 C 1.0554(2) 0.84565(14) 0.07932(6) 0.0258(5) Uani 1 1 d .
H47 H 1.0252 0.8460 0.0602 0.031 Uiso 1 1 calc R
C48 C 1.0632(2) 0.90739(14) 0.09442(6) 0.0273(5) Uani 1 1 d .
H48 H 1.0351 0.9494 0.0864 0.033 Uiso 1 1 calc R
C49 C 1.1130(3) 0.90749(15) 0.12159(7) 0.0300(6) Uani 1 1 d .
C50 C 1.1511(3) 0.84632(15) 0.13398(7) 0.0310(6) Uani 1 1 d .
H50 H 1.1869 0.8478 0.1523 0.037 Uiso 1 1 calc R
C51 C 1.1371(2) 0.78272(14) 0.11970(6) 0.0250(5) Uani 1 1 d .
C52 C 1.1739(2) 0.72060(14) 0.13483(6) 0.0258(5) Uani 1 1 d .
H52 H 1.2070 0.7266 0.1534 0.031 Uiso 1 1 calc R
C53 C 1.2096(2) 0.59892(14) 0.14218(6) 0.0240(5) Uani 1 1 d .
H53 H 1.1564 0.5851 0.1574 0.029 Uiso 1 1 calc R
C54 C 1.2200(2) 0.53851(14) 0.11999(6) 0.0245(5) Uani 1 1 d .
H54A H 1.2860 0.5441 0.1084 0.029 Uiso 1 1 calc R
H54B H 1.2238 0.4933 0.1306 0.029 Uiso 1 1 calc R
C55 C 1.3131(2) 0.61640(15) 0.15750(7) 0.0269(5) Uani 1 1 d .
C56 C 1.4016(3) 0.64008(18) 0.14179(7) 0.0352(6) Uani 1 1 d .
H56 H 1.3980 0.6439 0.1210 0.042 Uiso 1 1 calc R
C57 C 1.4951(3) 0.6581(2) 0.15633(9) 0.0453(9) Uani 1 1 d .
H57 H 1.5552 0.6735 0.1455 0.054 Uiso 1 1 calc R
C58 C 1.5000(3) 0.6536(3) 0.18658(10) 0.0558(11) Uani 1 1 d .
H58 H 1.5629 0.6671 0.1966 0.067 Uiso 1 1 calc R
C59 C 1.4143(3) 0.6297(3) 0.20208(9) 0.0557(11) Uani 1 1 d .
H59 H 1.4180 0.6265 0.2229 0.067 Uiso 1 1 calc R
C60 C 1.3221(3) 0.6100(2) 0.18759(8) 0.0398(7) Uani 1 1 d .
H60 H 1.2641 0.5918 0.1986 0.048 Uiso 1 1 calc R
C61 C 1.0748(3) 0.52573(15) 0.23176(7) 0.0293(6) Uani 1 1 d .
C62 C 1.1495(3) 0.49548(18) 0.25170(8) 0.0417(8) Uani 1 1 d .
H62 H 1.1521 0.4461 0.2537 0.050 Uiso 1 1 calc R
C63 C 1.2173(4) 0.53587(19) 0.26797(10) 0.0489(10) Uani 1 1 d .
H63 H 1.2679 0.5148 0.2807 0.059 Uiso 1 1 calc R
C64 C 1.2109(3) 0.60864(18) 0.26555(8) 0.0402(8) Uani 1 1 d .
C65 C 1.1442(2) 0.64024(15) 0.24588(7) 0.0301(6) Uani 1 1 d .
H65 H 1.1428 0.6898 0.2443 0.036 Uiso 1 1 calc R
C66 C 1.0781(2) 0.59978(15) 0.22810(6) 0.0268(5) Uani 1 1 d .
C67 C 1.0160(2) 0.63504(14) 0.20578(6) 0.0245(5) Uani 1 1 d .
H67 H 1.0185 0.6847 0.2055 0.029 Uiso 1 1 calc R
C68 C 0.9030(2) 0.64622(13) 0.16359(6) 0.0230(5) Uani 1 1 d .
H68 H 0.9551 0.6562 0.1475 0.028 Uiso 1 1 calc R
C69 C 0.8176(2) 0.59785(13) 0.15127(6) 0.0231(5) Uani 1 1 d .
H69A H 0.7555 0.5970 0.1646 0.028 Uiso 1 1 calc R
H69B H 0.7937 0.6151 0.1319 0.028 Uiso 1 1 calc R
C70 C 0.8569(2) 0.71538(14) 0.17379(7) 0.0263(5) Uani 1 1 d .
C71 C 0.7919(3) 0.71915(17) 0.19850(7) 0.0319(6) Uani 1 1 d .
H71 H 0.7798 0.6784 0.2099 0.038 Uiso 1 1 calc R
C72 C 0.7448(3) 0.78176(19) 0.20655(9) 0.0412(8) Uani 1 1 d .
H72 H 0.7010 0.7839 0.2235 0.049 Uiso 1 1 calc R
C73 C 0.7617(4) 0.8413(2) 0.18974(11) 0.0514(10) Uani 1 1 d .
H73 H 0.7289 0.8842 0.1952 0.062 Uiso 1 1 calc R
C74 C 0.8259(4) 0.83856(19) 0.16512(11) 0.0528(10) Uani 1 1 d .
H74 H 0.8375 0.8795 0.1537 0.063 Uiso 1 1 calc R
C75 C 0.8737(3) 0.77569(16) 0.15705(8) 0.0371(7) Uani 1 1 d .
H75 H 0.9178 0.7738 0.1401 0.045 Uiso 1 1 calc R
C76 C 0.7292(2) 0.48810(15) 0.21309(6) 0.0241(5) Uani 1 1 d .
C77 C 0.6352(3) 0.51691(17) 0.22548(8) 0.0353(7) Uani 1 1 d .
H77 H 0.6318 0.5659 0.2288 0.042 Uiso 1 1 calc R
C78 C 0.5488(3) 0.47630(19) 0.23290(9) 0.0410(8) Uani 1 1 d .
H78 H 0.4861 0.4971 0.2406 0.049 Uiso 1 1 calc R
C79 C 0.5550(3) 0.40425(18) 0.22899(7) 0.0341(6) Uani 1 1 d .
C80 C 0.6428(2) 0.37321(16) 0.21711(6) 0.0273(5) Uani 1 1 d .
H80 H 0.6452 0.3238 0.2150 0.033 Uiso 1 1 calc R
C81 C 0.7293(2) 0.41372(15) 0.20811(6) 0.0239(5) Uani 1 1 d .
C82 C 0.8184(2) 0.37880(14) 0.19448(6) 0.0229(5) Uani 1 1 d .
H82 H 0.8170 0.3291 0.1940 0.027 Uiso 1 1 calc R
C83 C 0.9845(2) 0.36779(13) 0.16890(6) 0.0216(4) Uani 1 1 d .
H83 H 0.9611 0.3562 0.1485 0.026 Uiso 1 1 calc R
C84 C 1.0799(2) 0.41724(13) 0.16667(6) 0.0232(5) Uani 1 1 d .
H84A H 1.1177 0.4189 0.1857 0.028 Uiso 1 1 calc R
H84B H 1.1300 0.3999 0.1516 0.028 Uiso 1 1 calc R
C85 C 1.0108(2) 0.29978(13) 0.18440(6) 0.0230(5) Uani 1 1 d .
C86 C 1.0414(3) 0.29964(16) 0.21374(7) 0.0295(6) Uani 1 1 d .
H86 H 1.0433 0.3423 0.2244 0.035 Uiso 1 1 calc R
C87 C 1.0694(3) 0.23707(18) 0.22753(7) 0.0356(7) Uani 1 1 d .
H87 H 1.0918 0.2376 0.2474 0.043 Uiso 1 1 calc R
C88 C 1.0648(3) 0.17481(17) 0.21251(8) 0.0353(7) Uani 1 1 d .
H88 H 1.0830 0.1323 0.2221 0.042 Uiso 1 1 calc R
C89 C 1.0333(3) 0.17420(15) 0.18299(8) 0.0326(6) Uani 1 1 d .
H89 H 1.0297 0.1313 0.1725 0.039 Uiso 1 1 calc R
C90 C 1.0073(2) 0.23663(15) 0.16920(6) 0.0265(5) Uani 1 1 d .
H90 H 0.9870 0.2363 0.1491 0.032 Uiso 1 1 calc R
C91 C 0.2719(3) 0.14603(17) 0.13822(7) 0.0320(6) Uani 1 1 d .
H91A H 0.2195 0.1519 0.1542 0.038 Uiso 1 1 calc R
H91B H 0.2702 0.0964 0.1320 0.038 Uiso 1 1 calc R
C92 C 0.2396(3) 0.1918(2) 0.11248(9) 0.0442(8) Uani 1 1 d .
H92A H 0.2243 0.2392 0.1195 0.066 Uiso 1 1 calc R
H92B H 0.1760 0.1723 0.1032 0.066 Uiso 1 1 calc R
H92C H 0.2977 0.1935 0.0982 0.066 Uiso 1 1 calc R
C93 C 0.3961(3) 0.23994(15) 0.15726(7) 0.0289(5) Uani 1 1 d .
H93 H 0.3790 0.2668 0.1390 0.035 Uiso 1 1 calc R
C94 C 0.5114(3) 0.25496(17) 0.16408(8) 0.0336(6) Uani 1 1 d .
H94A H 0.5267 0.2415 0.1844 0.050 Uiso 1 1 calc R
H94B H 0.5254 0.3050 0.1615 0.050 Uiso 1 1 calc R
H94C H 0.5569 0.2281 0.1508 0.050 Uiso 1 1 calc R
C95 C 0.3209(3) 0.26661(18) 0.18082(8) 0.0380(7) Uani 1 1 d .
H95A H 0.3389 0.2450 0.1997 0.057 Uiso 1 1 calc R
H95B H 0.2477 0.2545 0.1755 0.057 Uiso 1 1 calc R
H95C H 0.3275 0.3175 0.1824 0.057 Uiso 1 1 calc R
C96 C 0.4182(3) 0.11269(17) 0.17347(7) 0.0350(6) Uani 1 1 d .
H96 H 0.4784 0.1354 0.1842 0.042 Uiso 1 1 calc R
C97 C 0.4614(3) 0.0471(2) 0.15856(10) 0.0458(9) Uani 1 1 d .
H97A H 0.4057 0.0262 0.1464 0.069 Uiso 1 1 calc R
H97B H 0.4839 0.0134 0.1735 0.069 Uiso 1 1 calc R
H97C H 0.5223 0.0597 0.1462 0.069 Uiso 1 1 calc R
C98 C 0.3327(4) 0.0952(2) 0.19581(8) 0.0455(9) Uani 1 1 d .
H98A H 0.3036 0.1386 0.2040 0.068 Uiso 1 1 calc R
H98B H 0.3636 0.0671 0.2116 0.068 Uiso 1 1 calc R
H98C H 0.2758 0.0687 0.1862 0.068 Uiso 1 1 calc R
C1N1 C 0.5657(3) 0.12922(18) 0.08549(7) 0.0350(6) Uani 1 1 d .
H1N1 H 0.5765 0.0832 0.0928 0.042 Uiso 1 1 calc R
C2N1 C 0.0934(7) 0.8388(3) 0.20895(13) 0.083(2) Uani 1 1 d .
H2N1 H 0.0182 0.8429 0.2099 0.099 Uiso 1 1 calc R
C3N1 C 0.5046(3) 0.9096(2) 0.05876(9) 0.0477(9) Uani 1 1 d .
H3N1 H 0.4470 0.8946 0.0469 0.057 Uiso 1 1 calc R
C4N1 C 0.6689(3) 0.7274(2) 0.09193(9) 0.0443(8) Uani 1 1 d .
H4N1 H 0.7074 0.7358 0.1095 0.053 Uiso 1 1 calc R
C1N2 C 0.6031(4) 0.2165(2) 0.04879(8) 0.0459(8) Uani 1 1 d .
H1N2 H 0.5437 0.2402 0.0585 0.069 Uiso 1 1 calc R
H1N3 H 0.5886 0.2131 0.0277 0.069 Uiso 1 1 calc R
H1N4 H 0.6685 0.2432 0.0519 0.069 Uiso 1 1 calc R
C2N2 C 0.2665(5) 0.8904(4) 0.21116(11) 0.0703(15) Uani 1 1 d .
H2N2 H 0.2892 0.8414 0.2120 0.105 Uiso 1 1 calc R
H2N3 H 0.2966 0.9159 0.2278 0.105 Uiso 1 1 calc R
H2N4 H 0.2913 0.9115 0.1928 0.105 Uiso 1 1 calc R
C3N2 C 0.5841(4) 0.9124(3) 0.10784(11) 0.0595(11) Uani 1 1 d .
H3N2 H 0.6253 0.9507 0.0992 0.089 Uiso 1 1 calc R
H3N3 H 0.6316 0.8734 0.1125 0.089 Uiso 1 1 calc R
H3N4 H 0.5495 0.9289 0.1258 0.089 Uiso 1 1 calc R
C4N2 C 0.6363(4) 0.7559(2) 0.04102(9) 0.0496(9) Uani 1 1 d .
H4N2 H 0.6848 0.7327 0.0273 0.074 Uiso 1 1 calc R
H4N3 H 0.6133 0.8007 0.0327 0.074 Uiso 1 1 calc R
H4N4 H 0.5741 0.7261 0.0444 0.074 Uiso 1 1 calc R
C1N3 C 0.6930(3) 0.1011(2) 0.04721(7) 0.0373(7) Uani 1 1 d .
H1N5 H 0.7641 0.1213 0.0494 0.056 Uiso 1 1 calc R
H1N6 H 0.6763 0.0962 0.0263 0.056 Uiso 1 1 calc R
H1N7 H 0.6908 0.0551 0.0566 0.056 Uiso 1 1 calc R
C2N3 C 0.1108(7) 0.9624(3) 0.21821(16) 0.094(2) Uani 1 1 d .
H2N5 H 0.0329 0.9620 0.2180 0.142 Uiso 1 1 calc R
H2N6 H 0.1368 0.9946 0.2031 0.142 Uiso 1 1 calc R
H2N7 H 0.1359 0.9779 0.2375 0.142 Uiso 1 1 calc R
C3N3 C 0.4162(4) 0.8502(3) 0.09927(12) 0.0671(14) Uani 1 1 d .
H3N5 H 0.3645 0.8393 0.0839 0.101 Uiso 1 1 calc R
H3N6 H 0.3818 0.8781 0.1146 0.101 Uiso 1 1 calc R
H3N7 H 0.4431 0.8066 0.1078 0.101 Uiso 1 1 calc R
C4N3 C 0.7750(3) 0.8183(2) 0.06880(10) 0.0445(8) Uani 1 1 d .
H4N5 H 0.8077 0.8201 0.0883 0.067 Uiso 1 1 calc R
H4N6 H 0.7465 0.8645 0.0638 0.067 Uiso 1 1 calc R
H4N7 H 0.8286 0.8047 0.0543 0.067 Uiso 1 1 calc R
N1 N 0.79316(19) 0.36200(12) 0.10512(5) 0.0228(4) Uani 1 1 d .
N2 N 1.00603(19) 0.40611(12) 0.04818(5) 0.0222(4) Uani 1 1 d .
N3 N 1.05632(18) 0.60579(11) 0.04980(5) 0.0206(4) Uani 1 1 d .
N4 N 1.16505(18) 0.65848(12) 0.12496(5) 0.0221(4) Uani 1 1 d .
N5 N 0.95824(18) 0.60514(11) 0.18648(5) 0.0210(4) Uani 1 1 d .
N6 N 0.89870(19) 0.40902(11) 0.18301(5) 0.0208(4) Uani 1 1 d .
N7 N 0.8031(3) 0.04883(15) 0.12753(8) 0.0418(7) Uani 1 1 d .
N8 N 0.7847(3) 0.45562(16) -0.06831(6) 0.0391(7) Uani 1 1 d .
N9 N 1.4316(2) 0.53658(14) -0.02731(6) 0.0299(5) Uani 1 1 d .
N10 N 1.1284(3) 0.97263(14) 0.13683(6) 0.0365(6) Uani 1 1 d .
N11 N 1.2799(3) 0.65122(17) 0.28338(9) 0.0521(9) Uani 1 1 d .
N12 N 0.4660(3) 0.36117(17) 0.23839(8) 0.0433(7) Uani 1 1 d .
N13 N 0.3810(2) 0.16306(13) 0.14972(6) 0.0269(5) Uani 1 1 d .
H13A H 0.4263 0.1551 0.1340 0.032 Uiso 1 1 calc R
N1N1 N 0.6154(2) 0.14679(15) 0.06096(6) 0.0331(5) Uani 1 1 d .
N2N1 N 0.1494(4) 0.8940(2) 0.21242(8) 0.0589(10) Uani 1 1 d .
N3N1 N 0.5030(3) 0.88911(19) 0.08690(8) 0.0494(8) Uani 1 1 d .
N4N1 N 0.6908(2) 0.76817(16) 0.06884(7) 0.0372(6) Uani 1 1 d .
O1 O 0.94098(16) 0.28840(9) 0.07073(4) 0.0244(4) Uani 1 1 d .
O2 O 0.86480(15) 0.47839(9) 0.08458(4) 0.0216(3) Uani 1 1 d .
O3 O 0.7360(3) 0.05332(17) 0.14709(10) 0.0798(14) Uani 1 1 d .
O4 O 0.8374(2) -0.00732(13) 0.11881(7) 0.0523(7) Uani 1 1 d .
O5 O 0.78881(16) 0.37294(11) 0.04848(4) 0.0252(4) Uani 1 1 d .
O6 O 1.00880(15) 0.40103(10) 0.10434(4) 0.0223(4) Uani 1 1 d .
O7 O 0.8686(3) 0.47118(16) -0.08069(6) 0.0483(7) Uani 1 1 d .
O8 O 0.6981(2) 0.45678(17) -0.08075(6) 0.0513(8) Uani 1 1 d .
O9 O 1.25395(15) 0.64004(10) 0.07486(4) 0.0231(4) Uani 1 1 d .
O10 O 0.96913(14) 0.61525(10) 0.10057(4) 0.0209(3) Uani 1 1 d .
O11 O 1.3743(2) 0.52295(13) -0.04850(5) 0.0365(5) Uani 1 1 d .
O12 O 1.5289(2) 0.52729(14) -0.02768(6) 0.0382(5) Uani 1 1 d .
O13 O 1.08092(16) 0.72544(9) 0.07533(4) 0.0222(4) Uani 1 1 d .
O14 O 1.13078(15) 0.53878(9) 0.10100(4) 0.0216(3) Uani 1 1 d .
O15 O 1.2052(3) 0.97561(15) 0.15419(7) 0.0549(8) Uani 1 1 d .
O16 O 1.0700(2) 1.02221(11) 0.13229(5) 0.0350(5) Uani 1 1 d .
O17 O 1.01028(17) 0.48397(10) 0.21835(4) 0.0259(4) Uani 1 1 d .
O18 O 0.85996(16) 0.52983(10) 0.14843(4) 0.0216(3) Uani 1 1 d .
O19 O 1.2619(3) 0.71395(14) 0.28560(7) 0.0527(8) Uani 1 1 d .
O20 O 1.3565(4) 0.62314(18) 0.29524(11) 0.1004(19) Uani 1 1 d .
O21 O 0.80691(16) 0.52941(10) 0.20745(4) 0.0242(4) Uani 1 1 d .
O22 O 1.04411(15) 0.48507(10) 0.15902(4) 0.0216(3) Uani 1 1 d .
O23 O 0.4765(2) 0.29750(14) 0.23858(6) 0.0438(6) Uani 1 1 d .
O24 O 0.3841(3) 0.39038(18) 0.24621(10) 0.0745(12) Uani 1 1 d .
O1N1 O 0.5064(2) 0.16808(14) 0.09960(6) 0.0427(6) Uani 1 1 d .
O2N1 O 0.1325(5) 0.78014(19) 0.20433(9) 0.0885(15) Uani 1 1 d .
O3N1 O 0.5721(3) 0.94554(15) 0.04679(7) 0.0519(7) Uani 1 1 d .
O4N1 O 0.6032(3) 0.68016(17) 0.09216(7) 0.0576(8) Uani 1 1 d .

loop_
_atom_site_aniso_label
_atom_site_aniso_U_11
_atom_site_aniso_U_22
_atom_site_aniso_U_33
_atom_site_aniso_U_23
_atom_site_aniso_U_13
_atom_site_aniso_U_12
Co1 0.02134(14) 0.01660(14) 0.02170(15) 0.00105(12) 0.00026(12) 0.00070(12)
Co2 0.02200(15) 0.01666(14) 0.02253(15) 0.00034(12) -0.00075(13) -0.00055(12)
Co3 0.02170(15) 0.01595(14) 0.02100(15) 0.00096(12) 0.00088(12) -0.00007(12)
Co4 0.02351(15) 0.01557(14) 0.02073(14) -0.00040(12) -0.00043(12) -0.00081(12)
C1 0.0264(12) 0.0199(11) 0.0282(12) 0.0016(10) -0.0059(10) -0.0002(9)
C2 0.0329(14) 0.0215(12) 0.0316(14) -0.0001(10) -0.0042(11) 0.0017(10)
C3 0.0371(15) 0.0203(12) 0.0393(15) 0.0014(11) -0.0093(12) 0.0016(11)
C4 0.0326(14) 0.0213(12) 0.0432(16) 0.0066(12) -0.0065(12) -0.0019(10)
C5 0.0300(14) 0.0228(12) 0.0417(16) 0.0090(12) -0.0015(12) -0.0025(10)
C6 0.0256(12) 0.0196(11) 0.0355(14) 0.0052(10) -0.0026(11) -0.0019(9)
C7 0.0249(12) 0.0243(12) 0.0320(13) 0.0063(11) -0.0003(10) -0.0009(9)
C8 0.0213(11) 0.0208(11) 0.0264(12) 0.0016(10) 0.0005(9) -0.0011(9)
C9 0.0225(11) 0.0198(11) 0.0279(12) 0.0019(9) 0.0017(9) 0.0027(9)
C10 0.0240(11) 0.0207(11) 0.0268(12) 0.0033(9) -0.0007(10) -0.0004(9)
C11 0.0290(13) 0.0265(13) 0.0294(13) 0.0017(11) -0.0038(10) -0.0006(10)
C12 0.0300(14) 0.0268(13) 0.0398(16) 0.0049(12) -0.0095(12) -0.0042(11)
C13 0.0229(12) 0.0303(14) 0.0527(18) 0.0064(13) -0.0007(13) 0.0030(11)
C14 0.0283(14) 0.0317(15) 0.0442(18) 0.0021(13) 0.0055(12) 0.0068(11)
C15 0.0246(12) 0.0245(12) 0.0343(14) -0.0018(11) 0.0022(11) 0.0031(10)
C16 0.0305(13) 0.0186(11) 0.0287(13) -0.0037(10) -0.0055(10) 0.0029(10)
C17 0.0306(14) 0.0286(14) 0.0347(15) -0.0053(12) -0.0076(11) 0.0059(11)
C18 0.0398(16) 0.0302(14) 0.0323(14) -0.0095(12) -0.0137(13) 0.0098(12)
C19 0.0456(18) 0.0279(14) 0.0268(13) -0.0052(11) -0.0103(12) 0.0110(12)
C20 0.0404(16) 0.0286(13) 0.0252(12) -0.0049(11) -0.0043(12) 0.0055(12)
C21 0.0329(14) 0.0234(12) 0.0226(11) -0.0035(9) -0.0037(10) 0.0033(10)
C22 0.0290(13) 0.0232(12) 0.0218(11) 0.0003(9) -0.0006(10) 0.0012(10)
C23 0.0249(12) 0.0200(11) 0.0260(11) -0.0004(9) 0.0007(10) -0.0013(9)
C24 0.0213(10) 0.0228(11) 0.0257(11) 0.0025(9) -0.0029(9) 0.0000(9)
C25 0.0246(11) 0.0215(11) 0.0216(11) 0.0003(9) -0.0004(9) 0.0015(9)
C26 0.0327(14) 0.0232(12) 0.0357(15) -0.0026(11) 0.0032(12) -0.0011(11)
C27 0.0428(18) 0.0280(14) 0.0440(18) -0.0078(13) 0.0044(14) 0.0034(13)
C28 0.0351(16) 0.0377(16) 0.0334(15) -0.0004(13) 0.0050(12) 0.0098(13)
C29 0.0269(13) 0.0311(14) 0.0344(14) 0.0067(12) 0.0051(11) 0.0029(11)
C30 0.0269(13) 0.0213(12) 0.0292(13) 0.0020(10) 0.0006(10) 0.0018(10)
C31 0.0266(12) 0.0185(11) 0.0251(12) 0.0010(9) 0.0038(9) -0.0009(9)
C32 0.0264(12) 0.0256(12) 0.0296(13) 0.0043(10) 0.0021(10) -0.0005(10)
C33 0.0240(12) 0.0241(12) 0.0350(14) 0.0045(11) 0.0043(10) 0.0014(9)
C34 0.0308(13) 0.0219(12) 0.0293(13) 0.0023(10) 0.0071(11) 0.0025(10)
C35 0.0305(13) 0.0201(11) 0.0275(12) 0.0019(10) 0.0044(10) 0.0004(10)
C36 0.0261(12) 0.0196(11) 0.0244(12) 0.0017(9) 0.0036(9) -0.0002(9)
C37 0.0289(12) 0.0201(11) 0.0216(11) 0.0009(9) -0.0005(10) 0.0024(9)
C38 0.0252(12) 0.0177(10) 0.0258(12) 0.0010(9) 0.0009(9) -0.0014(9)
C39 0.0210(10) 0.0223(11) 0.0235(11) 0.0024(9) -0.0020(9) 0.0018(9)
C40 0.0252(11) 0.0241(11) 0.0234(11) 0.0003(9) 0.0020(9) -0.0001(10)
C41 0.0296(14) 0.0247(12) 0.0305(13) 0.0044(10) -0.0003(11) -0.0026(10)
C42 0.0378(16) 0.0325(15) 0.0348(15) 0.0111(13) -0.0038(13) 0.0001(12)
C43 0.0375(16) 0.0424(17) 0.0311(15) 0.0079(13) -0.0090(13) 0.0045(14)
C44 0.0322(14) 0.0398(17) 0.0340(15) 0.0005(13) -0.0082(12) -0.0009(13)
C45 0.0314(14) 0.0260(13) 0.0290(13) 0.0022(11) -0.0010(11) -0.0018(11)
C46 0.0241(12) 0.0203(11) 0.0243(11) 0.0002(9) 0.0010(9) -0.0021(9)
C47 0.0319(13) 0.0190(11) 0.0263(12) 0.0016(10) 0.0000(10) 0.0012(9)
C48 0.0313(13) 0.0193(11) 0.0312(13) 0.0015(10) 0.0004(11) 0.0016(10)
C49 0.0373(15) 0.0207(11) 0.0321(14) -0.0017(10) -0.0066(12) -0.0003(11)
C50 0.0399(16) 0.0222(12) 0.0309(14) -0.0017(11) -0.0087(12) -0.0018(11)
C51 0.0278(12) 0.0192(11) 0.0280(13) -0.0004(10) -0.0043(10) -0.0008(9)
C52 0.0276(13) 0.0228(12) 0.0270(12) 0.0001(10) -0.0026(10) -0.0022(10)
C53 0.0258(12) 0.0197(11) 0.0265(12) 0.0036(9) -0.0008(10) 0.0012(9)
C54 0.0243(11) 0.0210(11) 0.0283(13) 0.0036(10) 0.0003(10) 0.0024(9)
C55 0.0253(12) 0.0234(12) 0.0320(13) 0.0052(11) -0.0032(10) 0.0025(10)
C56 0.0303(14) 0.0391(16) 0.0362(15) 0.0096(13) -0.0011(12) -0.0074(13)
C57 0.0300(16) 0.054(2) 0.052(2) 0.0174(17) -0.0044(15) -0.0103(15)
C58 0.0378(19) 0.075(3) 0.054(2) 0.018(2) -0.0197(17) -0.0139(19)
C59 0.040(2) 0.088(3) 0.0393(18) 0.015(2) -0.0132(15) -0.012(2)
C60 0.0290(14) 0.055(2) 0.0355(16) 0.0101(15) -0.0052(12) -0.0039(14)
C61 0.0320(14) 0.0245(13) 0.0313(13) -0.0032(10) -0.0062(11) -0.0033(10)
C62 0.0497(19) 0.0256(14) 0.0499(19) 0.0029(14) -0.0213(16) -0.0008(14)
C63 0.057(2) 0.0308(16) 0.059(2) 0.0048(16) -0.033(2) -0.0021(15)
C64 0.0463(18) 0.0283(15) 0.0461(18) -0.0046(14) -0.0193(15) -0.0045(13)
C65 0.0303(13) 0.0212(12) 0.0387(15) -0.0037(11) -0.0074(12) -0.0002(10)
C66 0.0295(13) 0.0221(12) 0.0288(13) -0.0027(10) -0.0038(10) -0.0015(10)
C67 0.0250(11) 0.0185(11) 0.0301(12) -0.0042(10) 0.0010(10) -0.0010(9)
C68 0.0261(12) 0.0177(10) 0.0253(11) 0.0026(9) 0.0013(9) 0.0009(9)
C69 0.0256(12) 0.0184(11) 0.0253(12) 0.0016(9) 0.0002(9) 0.0026(9)
C70 0.0276(13) 0.0187(11) 0.0327(13) -0.0012(10) -0.0028(11) 0.0006(9)
C71 0.0332(15) 0.0299(14) 0.0324(14) -0.0071(12) -0.0023(12) 0.0032(11)
C72 0.0387(17) 0.0371(17) 0.0478(19) -0.0151(15) 0.0008(15) 0.0060(14)
C73 0.051(2) 0.0279(16) 0.075(3) -0.0138(17) -0.006(2) 0.0147(15)
C74 0.060(3) 0.0202(14) 0.078(3) 0.0050(16) 0.004(2) 0.0042(15)
C75 0.0402(18) 0.0223(13) 0.0489(19) 0.0068(13) 0.0013(14) 0.0015(12)
C76 0.0283(12) 0.0218(11) 0.0222(11) 0.0010(10) 0.0018(9) 0.0015(10)
C77 0.0368(16) 0.0274(14) 0.0416(16) 0.0011(12) 0.0096(13) 0.0028(12)
C78 0.0337(16) 0.0352(17) 0.054(2) 0.0014(15) 0.0158(15) 0.0032(13)
C79 0.0297(14) 0.0351(15) 0.0375(16) 0.0039(13) 0.0087(12) -0.0024(12)
C80 0.0273(12) 0.0257(13) 0.0288(12) 0.0030(11) 0.0026(10) -0.0038(10)
C81 0.0246(12) 0.0236(12) 0.0236(11) 0.0020(9) 0.0009(9) -0.0037(9)
C82 0.0270(12) 0.0188(11) 0.0229(11) -0.0002(9) -0.0014(9) -0.0025(9)
C83 0.0235(11) 0.0186(10) 0.0228(11) -0.0004(9) 0.0002(9) 0.0012(9)
C84 0.0228(12) 0.0196(11) 0.0272(12) 0.0013(9) 0.0013(9) 0.0016(9)
C85 0.0254(11) 0.0180(10) 0.0258(11) 0.0026(9) 0.0028(10) 0.0015(9)
C86 0.0362(15) 0.0271(13) 0.0251(13) 0.0009(10) 0.0009(11) -0.0006(11)
C87 0.0390(16) 0.0354(16) 0.0324(15) 0.0107(13) 0.0018(13) 0.0014(13)
C88 0.0365(15) 0.0261(13) 0.0432(17) 0.0127(13) 0.0071(13) 0.0053(12)
C89 0.0327(14) 0.0210(12) 0.0439(17) 0.0014(12) 0.0047(13) 0.0002(10)
C90 0.0283(13) 0.0226(12) 0.0285(13) -0.0020(10) 0.0030(10) 0.0006(10)
C91 0.0291(14) 0.0308(14) 0.0360(15) -0.0007(12) -0.0001(11) -0.0030(11)
C92 0.046(2) 0.0390(18) 0.047(2) 0.0026(15) -0.0183(16) 0.0001(15)
C93 0.0300(13) 0.0244(12) 0.0322(13) 0.0042(10) 0.0016(12) 0.0011(11)
C94 0.0280(14) 0.0301(14) 0.0429(16) 0.0012(12) 0.0033(12) -0.0006(11)
C95 0.0341(16) 0.0321(15) 0.0478(19) -0.0055(14) 0.0053(14) 0.0002(12)
C96 0.0377(16) 0.0291(14) 0.0381(15) 0.0087(12) -0.0085(12) -0.0038(12)
C97 0.046(2) 0.0359(17) 0.056(2) 0.0127(16) 0.0083(17) 0.0111(15)
C98 0.067(3) 0.0362(17) 0.0331(16) 0.0056(14) 0.0050(16) -0.0043(17)
C1N1 0.0392(16) 0.0326(15) 0.0333(14) -0.0008(12) 0.0016(13) 0.0007(13)
C2N1 0.131(6) 0.052(3) 0.065(3) -0.005(2) 0.034(4) -0.031(3)
C3N1 0.046(2) 0.047(2) 0.051(2) 0.0001(17) 0.0060(17) -0.0009(16)
C4N1 0.0404(18) 0.0434(19) 0.049(2) 0.0081(16) 0.0011(16) -0.0037(15)
C1N2 0.061(2) 0.0407(18) 0.0359(16) 0.0051(14) 0.0095(17) 0.0086(17)
C2N2 0.066(3) 0.093(4) 0.052(2) -0.011(3) -0.016(2) 0.013(3)
C3N2 0.055(3) 0.058(3) 0.066(3) -0.016(2) 0.000(2) 0.005(2)
C4N2 0.050(2) 0.053(2) 0.046(2) 0.0046(18) 0.0003(17) 0.0043(18)
C1N3 0.0350(16) 0.0432(18) 0.0336(15) -0.0074(14) -0.0018(12) 0.0031(13)
C2N3 0.128(6) 0.062(3) 0.094(4) -0.032(3) 0.064(4) -0.025(4)
C3N3 0.060(3) 0.077(3) 0.064(3) 0.017(3) 0.012(2) -0.015(3)
C4N3 0.0373(17) 0.0365(17) 0.060(2) 0.0059(16) 0.0026(16) 0.0000(14)
N1 0.0239(10) 0.0188(9) 0.0256(10) 0.0023(8) -0.0003(8) -0.0008(8)
N2 0.0264(11) 0.0185(9) 0.0215(10) 0.0014(8) 0.0006(8) -0.0018(8)
N3 0.0254(10) 0.0159(9) 0.0204(9) -0.0013(7) -0.0013(8) -0.0007(7)
N4 0.0235(10) 0.0212(10) 0.0217(10) 0.0008(8) -0.0021(8) 0.0010(8)
N5 0.0260(10) 0.0117(8) 0.0253(10) -0.0012(7) 0.0010(8) -0.0019(7)
N6 0.0277(10) 0.0132(8) 0.0216(9) -0.0014(7) -0.0020(8) -0.0029(8)
N7 0.0396(15) 0.0240(12) 0.0616(19) 0.0114(13) -0.0008(14) -0.0022(11)
N8 0.0555(18) 0.0352(14) 0.0267(12) -0.0049(11) -0.0127(12) 0.0149(13)
N9 0.0302(12) 0.0267(11) 0.0329(12) 0.0028(10) 0.0097(10) 0.0040(9)
N10 0.0495(17) 0.0237(12) 0.0362(13) -0.0013(10) -0.0109(12) -0.0024(11)
N11 0.059(2) 0.0298(14) 0.067(2) -0.0004(15) -0.0371(18) -0.0060(14)
N12 0.0354(15) 0.0407(16) 0.0539(18) 0.0082(14) 0.0134(13) -0.0027(12)
N13 0.0268(11) 0.0245(11) 0.0294(11) 0.0035(9) 0.0006(9) 0.0002(9)
N1N1 0.0373(14) 0.0346(13) 0.0274(11) -0.0034(10) -0.0007(10) 0.0004(11)
N2N1 0.079(3) 0.051(2) 0.0465(19) -0.0094(16) 0.0024(18) -0.009(2)
N3N1 0.0484(18) 0.0487(18) 0.0511(18) 0.0001(15) 0.0061(15) -0.0003(15)
N4N1 0.0318(13) 0.0383(14) 0.0417(15) 0.0079(12) 0.0012(11) 0.0018(11)
O1 0.0285(9) 0.0149(8) 0.0299(10) -0.0002(7) 0.0008(8) 0.0013(7)
O2 0.0230(8) 0.0141(7) 0.0278(9) 0.0006(7) -0.0004(7) -0.0001(6)
O3 0.082(3) 0.0350(15) 0.123(3) 0.0309(19) 0.056(3) 0.0079(16)
O4 0.0569(16) 0.0217(11) 0.078(2) 0.0112(13) 0.0014(15) -0.0006(11)
O5 0.0263(9) 0.0246(9) 0.0248(9) -0.0021(7) -0.0056(7) -0.0021(7)
O6 0.0207(8) 0.0229(9) 0.0232(8) -0.0003(7) -0.0028(7) 0.0010(7)
O7 0.0591(17) 0.0554(17) 0.0304(12) 0.0051(11) -0.0087(11) -0.0033(13)
O8 0.0553(16) 0.0656(18) 0.0331(12) -0.0109(12) -0.0175(12) 0.0296(14)
O9 0.0202(8) 0.0238(9) 0.0254(9) -0.0001(7) 0.0040(7) -0.0022(7)
O10 0.0182(8) 0.0223(8) 0.0223(8) 0.0031(7) 0.0024(6) 0.0014(7)
O11 0.0385(12) 0.0374(12) 0.0337(11) -0.0061(9) 0.0070(9) 0.0001(9)
O12 0.0316(11) 0.0439(13) 0.0390(12) 0.0028(10) 0.0088(9) 0.0124(10)
O13 0.0300(9) 0.0126(7) 0.0240(8) 0.0017(6) -0.0003(7) 0.0010(6)
O14 0.0236(9) 0.0147(8) 0.0265(9) 0.0034(7) 0.0008(7) 0.0016(6)
O15 0.080(2) 0.0369(14) 0.0480(15) -0.0049(12) -0.0284(15) -0.0081(14)
O16 0.0454(13) 0.0217(10) 0.0378(12) -0.0033(8) 0.0025(10) 0.0039(9)
O17 0.0320(10) 0.0209(9) 0.0248(8) -0.0006(7) -0.0092(8) -0.0017(7)
O18 0.0254(9) 0.0187(8) 0.0205(8) 0.0003(7) -0.0025(7) 0.0023(7)
O19 0.0569(18) 0.0319(13) 0.0692(19) -0.0114(13) -0.0295(15) -0.0054(12)
O20 0.108(3) 0.0404(17) 0.153(4) 0.011(2) -0.107(3) -0.0117(19)
O21 0.0271(9) 0.0209(8) 0.0244(9) -0.0020(7) 0.0063(7) -0.0010(7)
O22 0.0225(8) 0.0182(8) 0.0243(8) 0.0017(7) 0.0026(7) 0.0020(6)
O23 0.0427(14) 0.0372(13) 0.0515(15) -0.0014(11) 0.0117(12) -0.0114(11)
O24 0.0419(16) 0.0543(18) 0.127(3) 0.019(2) 0.0439(19) 0.0042(14)
O1N1 0.0494(15) 0.0405(13) 0.0382(12) -0.0011(10) 0.0148(11) 0.0047(11)
O2N1 0.150(5) 0.0414(18) 0.074(2) 0.0118(17) -0.008(3) -0.030(2)
O3N1 0.0541(17) 0.0430(15) 0.0587(17) 0.0006(13) 0.0218(14) -0.0005(13)
O4N1 0.0559(17) 0.0565(18) 0.0602(18) 0.0128(15) 0.0041(15) -0.0215(15)

loop_
_atom_type_symbol
_atom_type_description
_atom_type_scat_dispersion_real
_atom_type_scat_dispersion_imag
_atom_type_scat_source
C C 0.0033 0.0016 'International Tables Vol C Tables 4.2.6.8 and 6.1.1.4'
H H 0.0000 0.0000 'International Tables Vol C Tables 4.2.6.8 and 6.1.1.4'
N N 0.0061 0.0033 'International Tables Vol C Tables 4.2.6.8 and 6.1.1.4'
O O 0.0106 0.0060 'International Tables Vol C Tables 4.2.6.8 and 6.1.1.4'
Co Co 0.3494 0.9721 'International Tables Vol C Tables 4.2.6.8 and 6.1.1.4'

loop_
_geom_angle_atom_site_label_1
_geom_angle_atom_site_label_2
_geom_angle_atom_site_label_3
_geom_angle
O14 Co1 O2 117.42(8)
O14 Co1 O18 144.35(8)
O2 Co1 O18 92.08(8)
O14 Co1 O22 91.10(7)
O2 Co1 O22 144.44(7)
O18 Co1 O22 71.90(7)
O14 Co1 O6 91.35(7)
O2 Co1 O6 71.49(7)
O18 Co1 O6 118.24(7)
O22 Co1 O6 88.10(7)
O14 Co1 O10 71.80(7)
O2 Co1 O10 89.22(7)
O18 Co1 O10 90.29(7)
O22 Co1 O10 121.42(7)
O6 Co1 O10 145.24(7)
O6 Co2 O2 82.57(8)
O6 Co2 O5 175.83(9)
O2 Co2 O5 93.41(9)
O6 Co2 O1 93.76(9)
O2 Co2 O1 176.25(9)
O5 Co2 O1 90.28(9)
O6 Co2 N2 84.55(9)
O2 Co2 N2 94.29(9)
O5 Co2 N2 94.66(9)
O1 Co2 N2 86.05(9)
O6 Co2 N1 95.31(9)
O2 Co2 N1 84.97(9)
O5 Co2 N1 85.43(10)
O1 Co2 N1 94.68(9)
N2 Co2 N1 179.27(10)
O10 Co3 O14 82.54(8)
O10 Co3 O9 174.97(8)
O14 Co3 O9 92.56(8)
O10 Co3 N4 96.03(9)
O14 Co3 N4 85.01(9)
O9 Co3 N4 84.61(9)
O10 Co3 O13 93.91(8)
O14 Co3 O13 176.38(9)
O9 Co3 O13 91.00(9)
N4 Co3 O13 94.68(9)
O10 Co3 N3 84.59(9)
O14 Co3 N3 95.33(9)
O9 Co3 N3 94.79(9)
N4 Co3 N3 179.33(11)
O13 Co3 N3 85.02(9)
O22 Co4 O18 82.89(8)
O22 Co4 O17 91.92(9)
O18 Co4 O17 174.71(9)
O22 Co4 N5 95.90(9)
O18 Co4 N5 84.75(9)
O17 Co4 N5 94.84(9)
O22 Co4 O21 175.91(9)
O18 Co4 O21 93.17(9)
O17 Co4 O21 92.04(9)
N5 Co4 O21 84.77(9)
O22 Co4 N6 85.09(9)
O18 Co4 N6 95.96(9)
O17 Co4 N6 84.53(9)
N5 Co4 N6 178.84(10)
O21 Co4 N6 94.28(9)
O1 C1 C2 117.9(3)
O1 C1 C6 125.2(3)
C2 C1 C6 116.9(3)
C3 C2 C1 122.2(3)
C2 C3 C4 119.3(3)
C5 C4 C3 121.0(3)
C5 C4 N7 119.8(3)
C3 C4 N7 119.1(3)
C4 C5 C6 120.9(3)
C5 C6 C1 119.6(3)
C5 C6 C7 117.9(3)
C1 C6 C7 122.4(3)
N1 C7 C6 125.4(3)
N1 C8 C10 115.5(2)
N1 C8 C9 105.8(2)
C10 C8 C9 111.6(2)
O2 C9 C8 108.7(2)
C15 C10 C11 118.9(3)
C15 C10 C8 119.5(3)
C11 C10 C8 121.4(3)
C12 C11 C10 120.9(3)
C11 C12 C13 119.3(3)
C14 C13 C12 120.9(3)
C13 C14 C15 119.5(3)
C14 C15 C10 120.4(3)
O5 C16 C17 117.8(3)
O5 C16 C21 125.0(3)
C17 C16 C21 117.2(3)
C18 C17 C16 122.1(3)
C17 C18 C19 118.9(3)
C20 C19 C18 122.1(3)
C20 C19 N8 119.0(3)
C18 C19 N8 118.9(3)
C19 C20 C21 119.2(3)
C20 C21 C16 120.6(3)
C20 C21 C22 116.8(3)
C16 C21 C22 122.6(2)
N2 C22 C21 124.9(3)
N2 C23 C25 115.5(2)
N2 C23 C24 105.1(2)
C25 C23 C24 111.8(2)
O6 C24 C23 109.3(2)
C30 C25 C26 118.6(3)
C30 C25 C23 119.9(2)
C26 C25 C23 121.4(2)
C27 C26 C25 119.9(3)
C26 C27 C28 121.3(3)
C29 C28 C27 119.2(3)
C28 C29 C30 120.2(3)
C29 C30 C25 120.8(3)
O9 C31 C32 118.1(3)
O9 C31 C36 124.4(2)
C32 C31 C36 117.5(2)
C33 C32 C31 121.7(3)
C32 C33 C34 119.0(3)
C35 C34 C33 121.8(3)
C35 C34 N9 118.5(3)
C33 C34 N9 119.6(3)
C34 C35 C36 119.9(3)
C35 C36 C31 120.0(3)
C35 C36 C37 117.3(3)
C31 C36 C37 122.7(2)
N3 C37 C36 124.7(3)
N3 C38 C40 115.2(2)
N3 C38 C39 105.1(2)
C40 C38 C39 112.3(2)
O10 C39 C38 109.7(2)
C45 C40 C41 118.7(3)
C45 C40 C38 120.2(2)
C41 C40 C38 120.9(2)
C42 C41 C40 120.3(3)
C41 C42 C43 120.6(3)
C44 C43 C42 119.2(3)
C43 C44 C45 120.0(3)
C44 C45 C40 121.2(3)
O13 C46 C47 118.1(2)
O13 C46 C51 124.6(2)
C47 C46 C51 117.3(2)
C48 C47 C46 122.3(3)
C47 C48 C49 118.8(3)
C50 C49 C48 121.3(3)
C50 C49 N10 119.2(3)
C48 C49 N10 119.5(3)
C49 C50 C51 120.3(3)
C50 C51 C46 119.8(3)
C50 C51 C52 117.0(3)
C46 C51 C52 123.2(2)
N4 C52 C51 124.6(3)
N4 C53 C55 113.4(2)
N4 C53 C54 105.0(2)
C55 C53 C54 113.3(2)
O14 C54 C53 109.3(2)
C60 C55 C56 118.1(3)
C60 C55 C53 120.6(3)
C56 C55 C53 121.3(3)
C57 C56 C55 120.6(3)
C58 C57 C56 119.8(3)
C59 C58 C57 120.0(4)
C58 C59 C60 120.3(4)
C55 C60 C59 121.1(3)
O17 C61 C66 125.2(3)
O17 C61 C62 117.6(3)
C66 C61 C62 117.2(3)
C63 C62 C61 121.7(3)
C62 C63 C64 118.8(3)
C65 C64 C63 121.8(3)
C65 C64 N11 119.3(3)
C63 C64 N11 118.9(3)
C64 C65 C66 120.1(3)
C65 C66 C61 120.0(3)
C65 C66 C67 118.1(3)
C61 C66 C67 121.9(3)
N5 C67 C66 125.6(2)
N5 C68 C70 115.2(2)
N5 C68 C69 105.6(2)
C70 C68 C69 111.8(2)
O18 C69 C68 109.0(2)
C71 C70 C75 119.1(3)
C71 C70 C68 121.2(3)
C75 C70 C68 119.6(3)
C72 C71 C70 120.7(3)
C71 C72 C73 119.8(4)
C74 C73 C72 120.3(3)
C73 C74 C75 119.9(4)
C74 C75 C70 120.1(4)
O21 C76 C77 118.4(3)
O21 C76 C81 125.2(2)
C77 C76 C81 116.5(3)
C78 C77 C76 122.4(3)
C77 C78 C79 118.8(3)
C80 C79 C78 121.7(3)
C80 C79 N12 119.6(3)
C78 C79 N12 118.7(3)
C79 C80 C81 120.4(3)
C80 C81 C76 120.1(3)
C80 C81 C82 118.3(3)
C76 C81 C82 121.6(2)
N6 C82 C81 125.5(2)
N6 C83 C85 114.4(2)
N6 C83 C84 105.7(2)
C85 C83 C84 112.9(2)
O22 C84 C83 109.4(2)
C86 C85 C90 119.0(3)
C86 C85 C83 120.6(2)
C90 C85 C83 120.3(2)
C85 C86 C87 120.2(3)
C88 C87 C86 120.5(3)
C87 C88 C89 119.8(3)
C90 C89 C88 119.6(3)
C89 C90 C85 120.9(3)
N13 C91 C92 112.8(3)
C94 C93 C95 112.9(3)
C94 C93 N13 110.5(2)
C95 C93 N13 113.9(3)
C98 C96 N13 113.4(3)
C98 C96 C97 111.7(3)
N13 C96 C97 108.2(3)
O1N1 C1N1 N1N1 125.0(3)
O2N1 C2N1 N2N1 123.2(8)
O3N1 C3N1 N3N1 127.0(4)
O4N1 C4N1 N4N1 125.1(4)
C7 N1 C8 121.5(2)
C7 N1 Co2 125.8(2)
C8 N1 Co2 112.71(17)
C22 N2 C23 120.5(2)
C22 N2 Co2 125.9(2)
C23 N2 Co2 113.55(16)
C37 N3 C38 120.8(2)
C37 N3 Co3 125.8(2)
C38 N3 Co3 113.38(17)
C52 N4 C53 119.5(2)
C52 N4 Co3 126.5(2)
C53 N4 Co3 113.73(17)
C67 N5 C68 121.0(2)
C67 N5 Co4 125.7(2)
C68 N5 Co4 113.25(17)
C82 N6 C83 120.9(2)
C82 N6 Co4 126.04(19)
C83 N6 Co4 112.90(17)
O4 N7 O3 122.6(3)
O4 N7 C4 119.1(3)
O3 N7 C4 118.3(3)
O8 N8 O7 123.0(3)
O8 N8 C19 118.2(4)
O7 N8 C19 118.8(3)
O11 N9 O12 122.6(3)
O11 N9 C34 119.3(3)
O12 N9 C34 118.1(3)
O16 N10 O15 122.6(3)
O16 N10 C49 120.7(3)
O15 N10 C49 116.7(3)
O19 N11 O20 122.4(3)
O19 N11 C64 119.3(3)
O20 N11 C64 118.3(3)
O23 N12 O24 122.8(3)
O23 N12 C79 118.8(3)
O24 N12 C79 118.4(3)
C91 N13 C93 113.7(2)
C91 N13 C96 113.0(2)
C93 N13 C96 114.3(2)
C1N1 N1N1 C1N2 120.3(3)
C1N1 N1N1 C1N3 122.0(3)
C1N2 N1N1 C1N3 117.3(3)
C2N1 N2N1 C2N3 126.4(6)
C2N1 N2N1 C2N2 120.6(6)
C2N3 N2N1 C2N2 113.0(5)
C3N1 N3N1 C3N3 122.6(4)
C3N1 N3N1 C3N2 121.5(4)
C3N3 N3N1 C3N2 115.5(4)
C4N1 N4N1 C4N3 123.0(3)
C4N1 N4N1 C4N2 119.5(3)
C4N3 N4N1 C4N2 117.0(3)
C1 O1 Co2 126.24(19)
C9 O2 Co2 107.42(15)
C9 O2 Co1 119.52(16)
Co2 O2 Co1 103.42(8)
C16 O5 Co2 125.20(19)
C24 O6 Co2 107.32(15)
C24 O6 Co1 121.39(16)
Co2 O6 Co1 102.52(8)
C31 O9 Co3 124.88(18)
C39 O10 Co3 107.17(15)
C39 O10 Co1 122.02(16)
Co3 O10 Co1 101.75(8)
C46 O13 Co3 126.07(17)
C54 O14 Co3 107.93(15)
C54 O14 Co1 120.65(16)
Co3 O14 Co1 103.92(9)
C61 O17 Co4 125.18(19)
C69 O18 Co4 107.64(16)
C69 O18 Co1 120.27(16)
Co4 O18 Co1 102.78(9)
C76 O21 Co4 125.92(18)
C84 O22 Co4 107.25(15)
C84 O22 Co1 122.26(16)
Co4 O22 Co1 102.44(9)

loop_
_geom_bond_atom_site_label_1
_geom_bond_atom_site_label_2
_geom_bond_distance
Co1 O14 2.105(2)
Co1 O2 2.1294(19)
Co1 O18 2.137(2)
Co1 O22 2.150(2)
Co1 O6 2.161(2)
Co1 O10 2.1664(19)
Co2 O6 1.8955(19)
Co2 O2 1.9030(18)
Co2 O5 1.905(2)
Co2 O1 1.9084(19)
Co2 N2 1.911(2)
Co2 N1 1.912(2)
Co3 O10 1.8976(19)
Co3 O14 1.9004(18)
Co3 O9 1.9064(19)
Co3 N4 1.906(2)
Co3 O13 1.9092(18)
Co3 N3 1.916(2)
Co4 O22 1.8991(19)
Co4 O18 1.9035(19)
Co4 O17 1.9078(19)
Co4 N5 1.911(2)
Co4 O21 1.911(2)
Co4 N6 1.917(2)
C1 O1 1.281(3)
C1 C2 1.430(4)
C1 C6 1.436(4)
C2 C3 1.367(4)
C3 C4 1.400(5)
C4 C5 1.371(4)
C4 N7 1.449(4)
C5 C6 1.399(4)
C6 C7 1.436(4)
C7 N1 1.287(4)
C8 N1 1.481(3)
C8 C10 1.514(4)
C8 C9 1.524(4)
C9 O2 1.413(3)
C10 C15 1.396(4)
C10 C11 1.399(4)
C11 C12 1.375(4)
C12 C13 1.389(5)
C13 C14 1.384(5)
C14 C15 1.387(4)
C16 O5 1.291(4)
C16 C17 1.424(4)
C16 C21 1.428(4)
C17 C18 1.376(5)
C18 C19 1.400(5)
C19 C20 1.378(5)
C19 N8 1.453(4)
C20 C21 1.409(4)
C21 C22 1.443(4)
C22 N2 1.281(3)
C23 N2 1.479(4)
C23 C25 1.519(4)
C23 C24 1.529(4)
C24 O6 1.412(3)
C25 C30 1.393(4)
C25 C26 1.401(4)
C26 C27 1.380(5)
C27 C28 1.385(5)
C28 C29 1.384(5)
C29 C30 1.388(4)
C31 O9 1.286(3)
C31 C32 1.424(4)
C31 C36 1.440(4)
C32 C33 1.378(4)
C33 C34 1.400(4)
C34 C35 1.381(4)
C34 N9 1.441(4)
C35 C36 1.397(4)
C36 C37 1.445(4)
C37 N3 1.276(3)
C38 N3 1.486(4)
C38 C40 1.513(4)
C38 C39 1.527(4)
C39 O10 1.416(3)
C40 C45 1.393(4)
C40 C41 1.400(4)
C41 C42 1.385(4)
C42 C43 1.405(5)
C43 C44 1.386(5)
C44 C45 1.392(4)
C46 O13 1.293(3)
C46 C47 1.419(4)
C46 C51 1.423(4)
C47 C48 1.370(4)
C48 C49 1.387(4)
C49 C50 1.385(4)
C49 N10 1.439(4)
C50 C51 1.390(4)
C51 C52 1.449(4)
C52 N4 1.275(4)
C53 N4 1.492(3)
C53 C55 1.514(4)
C53 C54 1.540(4)
C54 O14 1.417(3)
C55 C60 1.381(4)
C55 C56 1.400(4)
C56 C57 1.393(5)
C57 C58 1.382(6)
C58 C59 1.368(6)
C59 C60 1.387(5)
C61 O17 1.292(3)
C61 C66 1.426(4)
C61 C62 1.429(4)
C62 C63 1.369(5)
C63 C64 1.398(5)
C64 C65 1.369(5)
C64 N11 1.441(4)
C65 C66 1.395(4)
C66 C67 1.449(4)
C67 N5 1.276(3)
C68 N5 1.479(3)
C68 C70 1.517(4)
C68 C69 1.526(4)
C69 O18 1.412(3)
C70 C71 1.393(4)
C70 C75 1.399(4)
C71 C72 1.385(5)
C72 C73 1.389(6)
C73 C74 1.384(7)
C74 C75 1.393(5)
C76 O21 1.283(3)
C76 C77 1.422(4)
C76 C81 1.440(4)
C77 C78 1.378(5)
C78 C79 1.391(5)
C79 C80 1.367(4)
C79 N12 1.454(4)
C80 C81 1.397(4)
C81 C82 1.445(4)
C82 N6 1.276(3)
C83 N6 1.483(3)
C83 C85 1.516(4)
C83 C84 1.531(4)
C84 O22 1.416(3)
C85 C86 1.391(4)
C85 C90 1.393(4)
C86 C87 1.396(4)
C87 C88 1.374(5)
C88 C89 1.402(5)
C89 C90 1.388(4)
C91 N13 1.505(4)
C91 C92 1.519(5)
C93 C94 1.511(5)
C93 C95 1.520(5)
C93 N13 1.521(4)
C96 C98 1.518(5)
C96 N13 1.523(4)
C96 C97 1.525(5)
C1N1 O1N1 1.234(4)
C1N1 N1N1 1.324(4)
C2N1 O2N1 1.244(8)
C2N1 N2N1 1.278(7)
C3N1 O3N1 1.221(5)
C3N1 N3N1 1.341(6)
C4N1 O4N1 1.225(5)
C4N1 N4N1 1.338(5)
C1N2 N1N1 1.451(5)
C2N2 N2N1 1.475(7)
C3N2 N3N1 1.466(6)
C4N2 N4N1 1.460(5)
C1N3 N1N1 1.451(4)
C2N3 N2N1 1.421(7)
C3N3 N3N1 1.437(6)
C4N3 N4N1 1.429(5)
N7 O4 1.223(4)
N7 O3 1.230(5)
N8 O8 1.229(4)
N8 O7 1.233(5)
N9 O11 1.233(4)
N9 O12 1.237(4)
N10 O16 1.217(4)
N10 O15 1.250(4)
N11 O19 1.225(4)
N11 O20 1.228(5)
N12 O23 1.225(4)
N12 O24 1.225(4)
